data_7028907
loop_
_publ_author_name
'Orthaber, Andreas'
'Karnahl, Michael'
'Tschierlei, Stefanie'
'Streich, Daniel'
'Stein, Matthias'
'Ott, Sascha'

_publ_section_title
;
 Coordination and conformational isomers in mononuclear iron complexes
 with pertinence to the [FeFe] hydrogenase active site.
;
_journal_issue 11
_journal_name_full 'Dalton transactions (Cambridge, England : 2003)'
_journal_page_first 4537
_journal_page_last 4549
_journal_paper_doi 10.1039/c3dt53268b
_journal_volume 43
_journal_year 2014
_chemical_compound_source synthetic
_chemical_formula_moiety 'C30 H32 N2 P2'
_chemical_formula_sum 'C30 H32 N2 P2'
_chemical_formula_weight 482.52
_chemical_name_systematic
; 
 ? 
;
_space_group_IT_number 32
_symmetry_cell_setting orthorhombic
_symmetry_space_group_name_Hall 'P 2 -2ab'
_symmetry_space_group_name_H-M 'P b a 2'
_atom_sites_solution_hydrogens geom
_atom_sites_solution_primary direct
_atom_sites_solution_secondary difmap
_audit_creation_method SHELXL-97
_cell_angle_alpha 90.00
_cell_angle_beta 90.00
_cell_angle_gamma 90.00
_cell_formula_units_Z 2
_cell_length_a 9.3653(2)
_cell_length_b 26.2717(7)
_cell_length_c 5.22710(10)
_cell_measurement_reflns_used 6851
_cell_measurement_temperature 100(2)
_cell_measurement_theta_max 26.39
_cell_measurement_theta_min 2.31
_cell_volume 1286.09(5)
_computing_cell_refinement 'SAINT V7.68A(Bruker AXS, )'
_computing_data_collection 'APEX2  (Bruker AXS, 1)'
_computing_data_reduction 'SAINT V7.68A(Bruker AXS, )'
_computing_molecular_graphics 'ORTEP-III for Windows (Farrugia, 1997)'
_computing_structure_refinement 'SHELXL-97 (Sheldrick, 2008)'
_computing_structure_solution 'SHELXS-97 (Sheldrick, 2008)'
_diffrn_ambient_temperature 100(2)
_diffrn_measured_fraction_theta_full 0.999
_diffrn_measured_fraction_theta_max 0.999
_diffrn_measurement_device_type 'Bruker Smart ApexII'
_diffrn_measurement_method '\w -scan'
_diffrn_radiation_monochromator graphite
_diffrn_radiation_source 'fine-focus sealed tube'
_diffrn_radiation_type MoK\a
_diffrn_radiation_wavelength 0.71073
_diffrn_reflns_av_R_equivalents 0.0236
_diffrn_reflns_av_sigmaI/netI 0.0247
_diffrn_reflns_limit_h_max 11
_diffrn_reflns_limit_h_min -11
_diffrn_reflns_limit_k_max 27
_diffrn_reflns_limit_k_min -32
_diffrn_reflns_limit_l_max 6
_diffrn_reflns_limit_l_min -6
_diffrn_reflns_number 6851
_diffrn_reflns_theta_full 26.39
_diffrn_reflns_theta_max 26.39
_diffrn_reflns_theta_min 2.31
_exptl_absorpt_coefficient_mu 0.190
_exptl_absorpt_correction_T_max 0.9451
_exptl_absorpt_correction_T_min 0.8943
_exptl_absorpt_correction_type multi-scan
_exptl_absorpt_process_details 'Sadabs (Sheldrick, 1996)'
_exptl_crystal_colour colorless
_exptl_crystal_density_diffrn 1.246
_exptl_crystal_density_method 'not measured'
_exptl_crystal_description block
_exptl_crystal_F_000 512
_exptl_crystal_size_max 0.60
_exptl_crystal_size_mid 0.30
_exptl_crystal_size_min 0.30
_refine_diff_density_max 0.256
_refine_diff_density_min -0.150
_refine_diff_density_rms 0.037
_refine_ls_abs_structure_details 'Flack H D (1983), Acta Cryst. A39, 876-881'
_refine_ls_abs_structure_Flack 0.01(9)
_refine_ls_extinction_method none
_refine_ls_goodness_of_fit_ref 1.039
_refine_ls_hydrogen_treatment constr
_refine_ls_matrix_type full
_refine_ls_number_parameters 154
_refine_ls_number_reflns 2584
_refine_ls_number_restraints 1
_refine_ls_restrained_S_all 1.039
_refine_ls_R_factor_all 0.0335
_refine_ls_R_factor_gt 0.0306
_refine_ls_shift/su_max 0.002
_refine_ls_shift/su_mean 0.000
_refine_ls_structure_factor_coef Fsqd
_refine_ls_weighting_details 'calc w=1/[\s^2^(Fo^2^)+(0.0501P)^2^+0.0764P] where P=(Fo^2^+2Fc^2^)/3'
_refine_ls_weighting_scheme calc
_refine_ls_wR_factor_gt 0.0773
_refine_ls_wR_factor_ref 0.0791
_reflns_number_gt 2423
_reflns_number_total 2584
_reflns_threshold_expression >2sigma(I)
_cod_data_source_file c3dt53268b.txt
_cod_data_source_block Ligand_2b
_cod_database_code 7028907

loop_
_symmetry_equiv_pos_as_xyz
'x, y, z'
'-x, -y, z'
'-x+1/2, y+1/2, z'
'x+1/2, -y+1/2, z'

loop_
_atom_site_label
_atom_site_type_symbol
_atom_site_fract_x
_atom_site_fract_y
_atom_site_fract_z
_atom_site_U_iso_or_equiv
_atom_site_adp_type
_atom_site_occupancy
_atom_site_symmetry_multiplicity
_atom_site_calc_flag
_atom_site_refinement_flags
P1 P 0.85406(4) 0.942089(13) 0.47104(9) 0.03219(12) Uani 1 1 d .
N1 N 0.84946(12) 1.04830(5) 0.4092(3) 0.0340(4) Uani 1 1 d .
C5 C 0.8180(2) 0.74129(7) 0.4491(6) 0.0613(5) Uani 1 1 d .
H5 H 0.8363 0.7065 0.4867 0.074 Uiso 1 1 calc R
C4 C 0.8835(2) 0.76400(7) 0.2466(5) 0.0612(6) Uani 1 1 d .
H4 H 0.9486 0.7452 0.1441 0.073 Uiso 1 1 calc R
C3 C 0.8554(2) 0.81457(7) 0.1896(5) 0.0518(5) Uani 1 1 d .
H3 H 0.8996 0.8298 0.0449 0.062 Uiso 1 1 calc R
C2 C 0.76397(18) 0.84335(6) 0.3399(4) 0.0422(4) Uani 1 1 d .
C1 C 0.73749(17) 0.89867(6) 0.2841(4) 0.0433(4) Uani 1 1 d .
H1B H 0.6365 0.9067 0.3226 0.052 Uiso 1 1 calc R
H1A H 0.7532 0.9049 0.0995 0.052 Uiso 1 1 calc R
C8 C 0.80204(18) 1.00113(6) 0.2948(4) 0.0364(4) Uani 1 1 d .
H8A H 0.8411 0.9991 0.1191 0.044 Uiso 1 1 calc R
H8B H 0.6967 1.0020 0.2807 0.044 Uiso 1 1 calc R
C9 C 1.02470(15) 0.92765(6) 0.3018(3) 0.0351(3) Uani 1 1 d .
H9B H 1.0393 0.8903 0.3027 0.042 Uiso 1 1 calc R
H9A H 1.0152 0.9384 0.1211 0.042 Uiso 1 1 calc R
C7 C 0.6985(2) 0.81968(7) 0.5448(4) 0.0547(5) Uani 1 1 d .
H7 H 0.6344 0.8384 0.6497 0.066 Uiso 1 1 calc R
C10 C 0.77517(15) 1.07078(6) 0.6068(4) 0.0304(3) Uani 1 1 d .
C11 C 0.82087(16) 1.11628(6) 0.7213(3) 0.0356(4) Uani 1 1 d .
H11 H 0.9070 1.1318 0.6651 0.043 Uiso 1 1 calc R
C12 C 0.74233(17) 1.13902(6) 0.9152(4) 0.0407(4) Uani 1 1 d .
H12 H 0.7759 1.1697 0.9908 0.049 Uiso 1 1 calc R
C13 C 0.61674(17) 1.11781(6) 0.9994(4) 0.0454(4) Uani 1 1 d .
H13 H 0.5619 1.1340 1.1289 0.054 Uiso 1 1 calc R
C14 C 0.57201(17) 1.07273(6) 0.8923(4) 0.0451(5) Uani 1 1 d .
H14 H 0.4860 1.0576 0.9512 0.054 Uiso 1 1 calc R
C15 C 0.64882(15) 1.04906(6) 0.7020(4) 0.0377(4) Uani 1 1 d .
H15 H 0.6160 1.0176 0.6341 0.045 Uiso 1 1 calc R
C6 C 0.7254(3) 0.76874(8) 0.5990(5) 0.0641(6) Uani 1 1 d .
H6 H 0.6796 0.7529 0.7402 0.077 Uiso 1 1 calc R

loop_
_atom_site_aniso_label
_atom_site_aniso_U_11
_atom_site_aniso_U_22
_atom_site_aniso_U_33
_atom_site_aniso_U_23
_atom_site_aniso_U_13
_atom_site_aniso_U_12
P1 0.02969(19) 0.03248(18) 0.0344(2) -0.00279(19) -0.0066(2) 0.00189(14)
N1 0.0297(6) 0.0343(6) 0.0381(10) 0.0000(6) 0.0037(6) 0.0025(5)
C5 0.0767(13) 0.0375(8) 0.0696(15) -0.0008(11) -0.0125(14) -0.0028(8)
C4 0.0752(13) 0.0404(10) 0.0679(16) -0.0119(11) 0.0048(13) -0.0050(9)
C3 0.0652(12) 0.0425(9) 0.0477(12) -0.0071(9) -0.0029(10) -0.0127(8)
C2 0.0410(8) 0.0400(9) 0.0455(11) -0.0043(8) -0.0151(8) -0.0064(7)
C1 0.0404(8) 0.0394(9) 0.0501(11) -0.0037(9) -0.0175(8) -0.0042(7)
C8 0.0341(8) 0.0380(8) 0.0372(9) -0.0018(7) -0.0071(7) 0.0061(6)
C9 0.0343(7) 0.0358(7) 0.0351(9) -0.0086(7) -0.0059(7) 0.0056(6)
C7 0.0555(10) 0.0491(10) 0.0594(15) -0.0025(10) 0.0015(10) -0.0028(9)
C10 0.0273(7) 0.0293(7) 0.0345(9) 0.0055(7) -0.0016(7) 0.0048(6)
C11 0.0306(7) 0.0318(7) 0.0443(11) 0.0041(7) 0.0029(7) 0.0017(6)
C12 0.0430(8) 0.0312(7) 0.0478(12) -0.0026(7) 0.0003(8) 0.0051(6)
C13 0.0434(8) 0.0420(8) 0.0508(12) -0.0004(9) 0.0131(9) 0.0107(7)
C14 0.0336(8) 0.0390(8) 0.0626(13) 0.0023(8) 0.0152(8) 0.0041(7)
C15 0.0315(8) 0.0341(8) 0.0475(11) -0.0001(8) 0.0026(7) 0.0010(6)
C6 0.0802(15) 0.0531(12) 0.0591(14) 0.0124(11) 0.0002(13) -0.0116(11)

loop_
_atom_type_symbol
_atom_type_description
_atom_type_scat_dispersion_real
_atom_type_scat_dispersion_imag
_atom_type_scat_source
C C 0.0033 0.0016 'International Tables Vol C Tables 4.2.6.8 and 6.1.1.4'
H H 0.0000 0.0000 'International Tables Vol C Tables 4.2.6.8 and 6.1.1.4'
N N 0.0061 0.0033 'International Tables Vol C Tables 4.2.6.8 and 6.1.1.4'
P P 0.1023 0.0942 'International Tables Vol C Tables 4.2.6.8 and 6.1.1.4'

loop_
_geom_angle_atom_site_label_1
_geom_angle_atom_site_label_2
_geom_angle_atom_site_label_3
_geom_angle
_geom_angle_site_symmetry_1
_geom_angle_site_symmetry_3
C1 P1 C9 97.43(8) . .
C1 P1 C8 95.58(8) . .
C9 P1 C8 99.11(8) . .
C10 N1 C8 121.47(13) . .
C10 N1 C9 120.91(13) . 2_775
C8 N1 C9 117.58(14) . 2_775
C4 C5 C6 119.88(19) . .
C4 C5 H5 120.1 . .
C6 C5 H5 120.1 . .
C5 C4 C3 120.1(2) . .
C5 C4 H4 120.0 . .
C3 C4 H4 120.0 . .
C2 C3 C4 121.2(2) . .
C2 C3 H3 119.4 . .
C4 C3 H3 119.4 . .
C7 C2 C3 117.89(18) . .
C7 C2 C1 120.81(18) . .
C3 C2 C1 121.31(18) . .
C2 C1 P1 113.27(11) . .
C2 C1 H1B 108.9 . .
P1 C1 H1B 108.9 . .
C2 C1 H1A 108.9 . .
P1 C1 H1A 108.9 . .
H1B C1 H1A 107.7 . .
N1 C8 P1 115.31(12) . .
N1 C8 H8A 108.4 . .
P1 C8 H8A 108.4 . .
N1 C8 H8B 108.4 . .
P1 C8 H8B 108.4 . .
H8A C8 H8B 107.5 . .
N1 C9 P1 115.09(11) 2_775 .
N1 C9 H9B 108.5 2_775 .
P1 C9 H9B 108.5 . .
N1 C9 H9A 108.5 2_775 .
P1 C9 H9A 108.5 . .
H9B C9 H9A 107.5 . .
C2 C7 C6 120.7(2) . .
C2 C7 H7 119.7 . .
C6 C7 H7 119.7 . .
N1 C10 C11 122.04(14) . .
N1 C10 C15 121.10(15) . .
C11 C10 C15 116.86(16) . .
C12 C11 C10 121.10(15) . .
C12 C11 H11 119.5 . .
C10 C11 H11 119.5 . .
C13 C12 C11 120.88(16) . .
C13 C12 H12 119.6 . .
C11 C12 H12 119.6 . .
C12 C13 C14 118.67(17) . .
C12 C13 H13 120.7 . .
C14 C13 H13 120.7 . .
C13 C14 C15 121.61(16) . .
C13 C14 H14 119.2 . .
C15 C14 H14 119.2 . .
C14 C15 C10 120.84(16) . .
C14 C15 H15 119.6 . .
C10 C15 H15 119.6 . .
C5 C6 C7 120.2(2) . .
C5 C6 H6 119.9 . .
C7 C6 H6 119.9 . .

loop_
_geom_bond_atom_site_label_1
_geom_bond_atom_site_label_2
_geom_bond_distance
_geom_bond_site_symmetry_2
P1 C1 1.8567(17) .
P1 C9 1.8655(16) .
P1 C8 1.8686(16) .
N1 C10 1.378(2) .
N1 C8 1.446(2) .
N1 C9 1.4502(19) 2_775
C5 C4 1.362(3) .
C5 C6 1.373(3) .
C5 H5 0.9500 .
C4 C3 1.387(3) .
C4 H4 0.9500 .
C3 C2 1.386(3) .
C3 H3 0.9500 .
C2 C7 1.382(3) .
C2 C1 1.503(2) .
C1 H1B 0.9900 .
C1 H1A 0.9900 .
C8 H8A 0.9900 .
C8 H8B 0.9900 .
C9 N1 1.4502(19) 2_775
C9 H9B 0.9900 .
C9 H9A 0.9900 .
C7 C6 1.391(3) .
C7 H7 0.9500 .
C10 C11 1.404(2) .
C10 C15 1.405(2) .
C11 C12 1.388(2) .
C11 H11 0.9500 .
C12 C13 1.374(2) .
C12 H12 0.9500 .
C13 C14 1.375(3) .
C13 H13 0.9500 .
C14 C15 1.376(3) .
C14 H14 0.9500 .
C15 H15 0.9500 .
C6 H6 0.9500 .
